data_7247896
loop_
_publ_author_name
'Donaldson, Marryllyn E.'
'Dais, Tyson N.'
'Rowlands, Gareth J.'
'Matheson, Brodie E.'
'Plieger, Paul G.'

_publ_section_title
;
 Adaptable 2,5-bis((1,2,3-triazol-4-yl)methoxy)pyrazine ligands for the
 simple self-assembly of homoleptic 1D coordination polymers
;
_journal_issue 4
_journal_name_full CrystEngComm
_journal_page_first 504
_journal_page_last 516
_journal_paper_doi 10.1039/D3CE01143G
_journal_volume 26
_journal_year 2024
_chemical_formula_moiety 'C26 H26 Co N8 O2, 2(Cl O4), 1[CH4O]'
_chemical_formula_sum 'C27 H30 Cl2 Co N8 O11'
_chemical_formula_weight 772.42
_space_group_crystal_system triclinic
_space_group_IT_number 2
_space_group_name_Hall '-P 1'
_space_group_name_H-M_alt 'P -1'
_atom_sites_solution_hydrogens geom
_atom_sites_solution_primary direct
_atom_sites_solution_secondary difmap
_audit_creation_date 2023-10-13
_audit_creation_method
;
Olex2 1.5
(compiled 2023.08.24 svn.re1ec1418 for OlexSys, GUI svn.r6817)
;
_audit_update_record
;
2023-10-14 deposited with the CCDC.	2023-12-13 downloaded from the CCDC.
;
_cell_angle_alpha 85.731(3)
_cell_angle_beta 85.591(4)
_cell_angle_gamma 88.909(3)
_cell_formula_units_Z 2
_cell_length_a 9.8467(6)
_cell_length_b 12.6342(8)
_cell_length_c 12.9571(8)
_cell_measurement_reflns_used 9859
_cell_measurement_temperature 100.00
_cell_measurement_theta_max 76.08
_cell_measurement_theta_min 3.43
_cell_volume 1602.56(17)
_computing_cell_refinement 'SAINT V8.40B (?, 2016)'
_computing_data_reduction 'SAINT V8.40B (?, 2016)'
_computing_molecular_graphics 'Olex2 1.5 (Dolomanov et al., 2009)'
_computing_publication_material 'Olex2 1.5 (Dolomanov et al., 2009)'
_computing_structure_refinement 'XL  (Sheldrick, 2008)'
_computing_structure_solution 'olex2.solve 1.5 (Bourhis et al., 2015)'
_diffrn_ambient_temperature 100.00
_diffrn_measured_fraction_theta_full 0.989
_diffrn_measured_fraction_theta_max 0.986
_diffrn_measurement_device_type 'D8 Venture'
_diffrn_measurement_method '\f and \w scans'
_diffrn_radiation_type CuK\a
_diffrn_radiation_wavelength 1.54178
_diffrn_reflns_av_R_equivalents 0.0609
_diffrn_reflns_av_unetI/netI 0.0569
_diffrn_reflns_Laue_measured_fraction_full 0.989
_diffrn_reflns_Laue_measured_fraction_max 0.986
_diffrn_reflns_limit_h_max 12
_diffrn_reflns_limit_h_min -11
_diffrn_reflns_limit_k_max 14
_diffrn_reflns_limit_k_min -15
_diffrn_reflns_limit_l_max 15
_diffrn_reflns_limit_l_min -15
_diffrn_reflns_number 21776
_diffrn_reflns_point_group_measured_fraction_full 0.989
_diffrn_reflns_point_group_measured_fraction_max 0.986
_diffrn_reflns_theta_full 67.679
_diffrn_reflns_theta_max 70.066
_diffrn_reflns_theta_min 4.504
_exptl_absorpt_coefficient_mu 6.372
_exptl_absorpt_correction_T_max 0.7540
_exptl_absorpt_correction_T_min 0.3206
_exptl_absorpt_correction_type multi-scan
_exptl_absorpt_process_details
;
SADABS-2016/2 (Bruker,2016/2) was used for absorption correction.
wR2(int) was 0.1630 before and 0.0998 after correction.
The Ratio of minimum to maximum transmission is 0.4252.
The \l/2 correction factor is Not present.
;
_exptl_crystal_colour pink
_exptl_crystal_colour_primary pink
_exptl_crystal_density_diffrn 1.601
_exptl_crystal_description plate
_exptl_crystal_F_000 794
_exptl_crystal_recrystallization_method 'Et2O into MeCN/MeOH solution'
_exptl_crystal_size_max 0.34
_exptl_crystal_size_mid 0.17
_exptl_crystal_size_min 0.06
_refine_diff_density_max 0.965
_refine_diff_density_min -0.733
_refine_diff_density_rms 0.162
_refine_ls_extinction_coef 0.0189(17)
_refine_ls_extinction_expression Fc^*^=kFc[1+0.001xFc^2^\l^3^/sin(2\q)]^-1/4^
_refine_ls_extinction_method 'SHELXL-2019/1 (Sheldrick 2019)'
_refine_ls_goodness_of_fit_ref 1.094
_refine_ls_hydrogen_treatment constr
_refine_ls_matrix_type full
_refine_ls_number_parameters 425
_refine_ls_number_reflns 5986
_refine_ls_number_restraints 0
_refine_ls_restrained_S_all 1.094
_refine_ls_R_factor_all 0.0820
_refine_ls_R_factor_gt 0.0763
_refine_ls_shift/su_max 0.000
_refine_ls_shift/su_mean 0.000
_refine_ls_structure_factor_coef Fsqd
_refine_ls_weighting_details 'w=1/[\s^2^(Fo^2^)+(0.1659P)^2^+0.3577P] where P=(Fo^2^+2Fc^2^)/3'
_refine_ls_weighting_scheme calc
_refine_ls_wR_factor_gt 0.2110
_refine_ls_wR_factor_ref 0.2201
_reflns_Friedel_coverage 0.000
_reflns_number_gt 5247
_reflns_number_total 5986
_reflns_threshold_expression 'I > 2\s(I)'
_cod_data_source_file d3ce01143g2.cif
_cod_data_source_block DT1_4B
_cod_depositor_comments 'Adding full bibliography for 7247889--7247898.cif.'
_cod_database_code 7247896
_shelx_shelxl_version_number 2019/1
_shelx_space_group_comment
;
The symmetry employed for this shelxl refinement is uniquely defined
by the following loop, which should always be used as a source of
symmetry information in preference to the above space-group names.
They are only intended as comments.
;
_shelx_estimated_absorpt_t_max 0.701
_shelx_estimated_absorpt_t_min 0.221
_olex2_refinement_description
;
1. Fixed Uiso
 At 1.2 times of:
  All C(H) groups, All C(H,H) groups
2.a Secondary CH2 refined with riding coordinates:
 C3(H3A,H3B), C4(H4A,H4B), C16(H16A,H16B), C7(H7A,H7B), C20(H20A,H20B),
 C17(H17A,H17B)
2.b Aromatic/amide H refined with riding coordinates:
 C1(H1), C6(H6), C13(H13), C14(H14), C28(H28), C11(H11), C9(H9), C22(H22),
 C10(H10), C24(H24), C26(H26), C19(H19), C23(H23), C25(H25)
;
_smtbx_masks_void_probe_radius 1.2
_smtbx_masks_void_truncation_radius 1.2
_olex2_submission_special_instructions 'No special instructions were received'

loop_
_space_group_symop_operation_xyz
'x, y, z'
'-x, -y, -z'

loop_
_atom_site_label
_atom_site_type_symbol
_atom_site_fract_x
_atom_site_fract_y
_atom_site_fract_z
_atom_site_U_iso_or_equiv
_atom_site_adp_type
_atom_site_occupancy
_atom_site_site_symmetry_order
_atom_site_calc_flag
_atom_site_refinement_flags_posn
_atom_site_refinement_flags_adp
_atom_site_refinement_flags_occupancy
_atom_site_disorder_assembly
_atom_site_disorder_group
Co1 Co 0.24116(6) 0.34461(4) 0.13071(4) 0.0237(2) Uani 1 1 d . . . . .
Cl1 Cl 0.67928(9) 0.25753(7) -0.09354(8) 0.0337(3) Uani 1 1 d . . . . .
Cl2 Cl 0.20162(12) 0.42214(9) 0.68128(8) 0.0436(3) Uani 1 1 d . . . . .
O1 O 0.1689(3) 0.2498(2) 0.0219(2) 0.0286(6) Uani 1 1 d . . . . .
O2 O 0.3345(3) 0.4241(3) 0.2444(2) 0.0349(7) Uani 1 1 d . . . . .
N5 N 0.3959(3) 0.4380(2) 0.0482(2) 0.0261(7) Uani 1 1 d . . . . .
O5 O 0.7795(3) 0.1732(3) -0.0912(3) 0.0429(8) Uani 1 1 d . . . . .
N1 N 0.0953(3) 0.4421(2) 0.0533(2) 0.0248(6) Uani 1 1 d . . . . .
N2 N 0.3534(3) 0.2046(3) 0.1503(2) 0.0279(7) Uani 1 1 d . . . . .
O3 O 0.6812(4) 0.3118(3) -0.0008(3) 0.0484(8) Uani 1 1 d . . . . .
O4 O 0.5466(3) 0.2138(3) -0.0997(3) 0.0526(9) Uani 1 1 d . . . . .
O6 O 0.7097(4) 0.3312(3) -0.1822(2) 0.0460(8) Uani 1 1 d . . . . .
N4 N 0.4581(3) 0.0647(3) 0.2014(3) 0.0306(7) Uani 1 1 d . . . . .
N6 N 0.1097(3) 0.3296(3) 0.2623(3) 0.0326(7) Uani 1 1 d . . . . .
N3 N 0.4315(3) 0.1653(3) 0.2231(3) 0.0329(8) Uani 1 1 d . . . . .
O7 O 0.1944(4) 0.5046(3) 0.7508(3) 0.0541(9) Uani 1 1 d . . . . .
O10 O 0.0743(4) 0.3689(4) 0.6886(3) 0.0630(11) Uani 1 1 d . . . . .
O9 O 0.3065(4) 0.3489(3) 0.7135(3) 0.0592(10) Uani 1 1 d . . . . .
N8 N -0.0568(4) 0.3062(3) 0.3736(3) 0.0387(8) Uani 1 1 d . . . . .
C2 C 0.0404(4) 0.4033(3) -0.0268(3) 0.0246(7) Uani 1 1 d . . . . .
N7 N -0.0152(4) 0.2914(3) 0.2766(3) 0.0351(8) Uani 1 1 d . . . . .
C5 C 0.3315(4) 0.1299(3) 0.0842(3) 0.0266(8) Uani 1 1 d . . . . .
C1 C 0.0547(4) 0.5388(3) 0.0803(3) 0.0270(8) Uani 1 1 d . . . . .
H1 H 0.092233 0.567757 0.137233 0.032 Uiso 1 1 calc R U . . .
C6 C 0.3982(4) 0.0390(3) 0.1162(3) 0.0318(8) Uani 1 1 d . . . . .
H6 H 0.401746 -0.027212 0.085698 0.038 Uiso 1 1 calc R U . . .
C15 C 0.4848(4) 0.4837(3) 0.1040(3) 0.0287(8) Uani 1 1 d . . . . .
O8 O 0.2318(5) 0.4657(3) 0.5774(3) 0.0606(10) Uani 1 1 d . . . . .
C13 C 0.7502(4) 0.0799(3) 0.1645(3) 0.0339(9) Uani 1 1 d . . . . .
H13 H 0.696337 0.139520 0.142877 0.041 Uiso 1 1 calc R U . . .
C3 C 0.0864(4) 0.2948(3) -0.0581(3) 0.0275(8) Uani 1 1 d . . . . .
H3A H 0.006782 0.249555 -0.063936 0.033 Uiso 1 1 calc R U . . .
H3B H 0.140289 0.300801 -0.125971 0.033 Uiso 1 1 calc R U . . .
C14 C 0.4109(4) 0.4540(3) -0.0552(3) 0.0290(8) Uani 1 1 d . . . . .
H14 H 0.349111 0.422271 -0.096135 0.035 Uiso 1 1 calc R U . . .
C4 C 0.2465(4) 0.1566(3) -0.0054(3) 0.0291(8) Uani 1 1 d . . . . .
H4A H 0.304922 0.171690 -0.070279 0.035 Uiso 1 1 calc R U . . .
H4B H 0.185398 0.097388 -0.014898 0.035 Uiso 1 1 calc R U . . .
C28 C 0.8907(4) 0.0763(4) 0.1346(3) 0.0365(9) Uani 1 1 d . . . . .
H28 H 0.931485 0.133338 0.092073 0.044 Uiso 1 1 calc R U . . .
C16 C 0.4682(4) 0.4656(3) 0.2206(3) 0.0327(9) Uani 1 1 d . . . . .
H16A H 0.537787 0.414326 0.245697 0.039 Uiso 1 1 calc R U . . .
H16B H 0.477671 0.533035 0.253466 0.039 Uiso 1 1 calc R U . . .
C8 C 0.6910(4) -0.0041(3) 0.2257(3) 0.0303(8) Uani 1 1 d . . . . .
C7 C 0.5434(4) -0.0033(4) 0.2669(3) 0.0374(10) Uani 1 1 d . . . . .
H7A H 0.508776 -0.076703 0.271789 0.045 Uiso 1 1 calc R U . . .
H7B H 0.536686 0.021757 0.337741 0.045 Uiso 1 1 calc R U . . .
C21 C -0.1943(4) 0.1768(4) 0.4864(3) 0.0386(10) Uani 1 1 d . . . . .
C11 C 0.9687(4) -0.0089(4) 0.1665(3) 0.0379(10) Uani 1 1 d . . . . .
H11 H 1.063641 -0.010110 0.146720 0.045 Uiso 1 1 calc R U . . .
C9 C 0.7717(4) -0.0916(3) 0.2562(3) 0.0325(9) Uani 1 1 d . . . . .
H9 H 0.731119 -0.150085 0.296683 0.039 Uiso 1 1 calc R U . . .
C20 C -0.1954(5) 0.2744(4) 0.4141(4) 0.0423(10) Uani 1 1 d . . . . .
H20A H -0.249793 0.261394 0.355207 0.051 Uiso 1 1 calc R U . . .
H20B H -0.239846 0.333227 0.450964 0.051 Uiso 1 1 calc R U . . .
C18 C 0.1439(5) 0.3701(4) 0.3502(3) 0.0404(10) Uani 1 1 d . . . . .
C22 C -0.1717(5) 0.0780(4) 0.4468(3) 0.0421(10) Uani 1 1 d . . . . .
H22 H -0.156644 0.073059 0.373962 0.051 Uiso 1 1 calc R U . . .
C10 C 0.9104(4) -0.0936(3) 0.2276(3) 0.0340(9) Uani 1 1 d . . . . .
H10 H 0.965101 -0.152541 0.249646 0.041 Uiso 1 1 calc R U . . .
C24 C -0.1916(5) -0.0067(5) 0.6191(4) 0.0530(13) Uani 1 1 d . . . . .
H24 H -0.188512 -0.068888 0.664854 0.064 Uiso 1 1 calc R U . . .
C26 C -0.2176(5) 0.1831(4) 0.5920(4) 0.0444(11) Uani 1 1 d . . . . .
H26 H -0.234249 0.250235 0.619435 0.053 Uiso 1 1 calc R U . . .
C19 C 0.0366(5) 0.3557(4) 0.4229(4) 0.0452(11) Uani 1 1 d . . . . .
H19 H 0.029415 0.375988 0.492236 0.054 Uiso 1 1 calc R U . . .
C23 C -0.1711(5) -0.0135(4) 0.5135(4) 0.0495(12) Uani 1 1 d . . . . .
H23 H -0.156589 -0.080880 0.486103 0.059 Uiso 1 1 calc R U . . .
C25 C -0.2166(5) 0.0916(5) 0.6585(4) 0.0495(12) Uani 1 1 d . . . . .
H25 H -0.233254 0.096364 0.731173 0.059 Uiso 1 1 calc R U . . .
C17 C 0.2807(6) 0.4224(6) 0.3485(4) 0.0608(17) Uani 1 1 d . . . . .
H17A H 0.270049 0.495342 0.371304 0.073 Uiso 1 1 calc R U . . .
H17B H 0.341019 0.381124 0.394740 0.073 Uiso 1 1 calc R U . . .

loop_
_atom_site_aniso_label
_atom_site_aniso_U_11
_atom_site_aniso_U_22
_atom_site_aniso_U_33
_atom_site_aniso_U_23
_atom_site_aniso_U_13
_atom_site_aniso_U_12
Co1 0.0247(4) 0.0202(4) 0.0258(4) 0.0008(2) -0.0024(2) -0.0004(2)
Cl1 0.0313(5) 0.0258(5) 0.0431(5) 0.0001(4) -0.0009(4) 0.0001(4)
Cl2 0.0530(7) 0.0393(6) 0.0376(6) 0.0028(4) -0.0011(4) -0.0057(5)
O1 0.0316(14) 0.0248(14) 0.0299(13) -0.0011(10) -0.0075(11) 0.0058(11)
O2 0.0354(15) 0.0428(17) 0.0265(13) -0.0054(12) 0.0036(11) -0.0111(13)
N5 0.0258(15) 0.0209(16) 0.0311(16) 0.0015(12) -0.0025(12) -0.0017(12)
O5 0.0352(16) 0.0391(18) 0.0554(19) -0.0090(14) -0.0079(14) 0.0097(13)
N1 0.0234(15) 0.0223(16) 0.0283(15) 0.0005(12) -0.0020(12) 0.0001(11)
N2 0.0263(16) 0.0283(17) 0.0289(15) 0.0006(13) -0.0046(12) 0.0023(13)
O3 0.062(2) 0.0398(19) 0.0428(17) -0.0052(14) -0.0030(15) 0.0088(16)
O4 0.0286(16) 0.0366(18) 0.091(3) 0.0042(18) -0.0031(16) -0.0009(13)
O6 0.055(2) 0.0430(19) 0.0399(17) 0.0070(14) -0.0076(14) -0.0108(15)
N4 0.0291(16) 0.0252(17) 0.0362(17) 0.0053(13) -0.0033(13) 0.0045(13)
N6 0.0324(17) 0.0349(19) 0.0296(16) 0.0006(14) -0.0004(13) -0.0008(14)
N3 0.0328(17) 0.0324(19) 0.0326(17) 0.0031(14) -0.0044(13) 0.0056(14)
O7 0.063(2) 0.055(2) 0.0454(19) -0.0059(16) -0.0044(16) -0.0008(18)
O10 0.060(2) 0.083(3) 0.047(2) 0.0004(19) -0.0078(17) -0.019(2)
O9 0.061(2) 0.041(2) 0.075(3) -0.0017(18) -0.0111(19) -0.0002(17)
N8 0.040(2) 0.037(2) 0.0382(19) 0.0010(15) 0.0009(15) -0.0039(16)
C2 0.0257(17) 0.0222(18) 0.0258(17) -0.0013(14) 0.0003(13) -0.0038(14)
N7 0.0333(18) 0.0341(19) 0.0367(18) 0.0019(14) 0.0013(14) -0.0025(14)
C5 0.0230(17) 0.0229(19) 0.0332(18) 0.0006(14) 0.0011(14) -0.0017(14)
C1 0.0268(18) 0.026(2) 0.0279(17) -0.0001(14) -0.0032(14) -0.0026(14)
C6 0.0309(19) 0.024(2) 0.040(2) 0.0017(16) -0.0017(16) 0.0016(15)
C15 0.0291(19) 0.028(2) 0.0289(18) -0.0021(15) -0.0027(15) 0.0022(15)
O8 0.093(3) 0.050(2) 0.0368(18) 0.0011(15) 0.0039(18) -0.011(2)
C13 0.031(2) 0.032(2) 0.038(2) 0.0017(17) -0.0034(16) 0.0048(16)
C3 0.0291(18) 0.0245(19) 0.0292(18) 0.0012(14) -0.0081(15) 0.0035(14)
C14 0.0276(18) 0.028(2) 0.0314(18) -0.0038(15) -0.0040(14) -0.0009(15)
C4 0.0295(19) 0.0240(19) 0.0339(19) -0.0029(15) -0.0026(15) 0.0008(15)
C28 0.039(2) 0.030(2) 0.039(2) 0.0011(17) -0.0006(17) -0.0001(17)
C16 0.033(2) 0.036(2) 0.0283(19) 0.0011(16) -0.0030(15) -0.0091(17)
C8 0.031(2) 0.027(2) 0.0325(19) 0.0005(15) -0.0050(15) 0.0006(15)
C7 0.035(2) 0.036(2) 0.038(2) 0.0134(18) -0.0011(17) 0.0112(18)
C21 0.035(2) 0.042(3) 0.037(2) 0.0020(18) 0.0014(17) -0.0105(18)
C11 0.033(2) 0.043(3) 0.039(2) -0.0062(18) -0.0082(17) 0.0007(18)
C9 0.041(2) 0.0207(19) 0.036(2) 0.0005(15) -0.0073(17) 0.0007(16)
C20 0.033(2) 0.046(3) 0.045(2) 0.002(2) 0.0055(18) -0.0036(19)
C18 0.042(2) 0.052(3) 0.0274(19) -0.0035(18) 0.0022(17) -0.014(2)
C22 0.050(3) 0.043(3) 0.033(2) 0.0010(18) -0.0039(18) -0.004(2)
C10 0.036(2) 0.030(2) 0.037(2) -0.0073(17) -0.0097(17) 0.0061(17)
C24 0.041(3) 0.064(4) 0.051(3) 0.019(3) -0.004(2) -0.010(2)
C26 0.040(2) 0.055(3) 0.038(2) -0.002(2) 0.0007(18) -0.010(2)
C19 0.046(3) 0.053(3) 0.036(2) -0.007(2) 0.0058(19) -0.014(2)
C23 0.051(3) 0.049(3) 0.048(3) 0.001(2) -0.003(2) -0.002(2)
C25 0.038(2) 0.072(4) 0.038(2) 0.008(2) -0.0037(19) -0.010(2)
C17 0.057(3) 0.098(5) 0.027(2) -0.009(2) 0.005(2) -0.040(3)

loop_
_atom_type_symbol
_atom_type_description
_atom_type_scat_dispersion_real
_atom_type_scat_dispersion_imag
_atom_type_scat_source
C C 0.0181 0.0091 'International Tables Vol C Tables 4.2.6.8 and 6.1.1.4'
H H 0.0000 0.0000 'International Tables Vol C Tables 4.2.6.8 and 6.1.1.4'
Cl Cl 0.3639 0.7018 'International Tables Vol C Tables 4.2.6.8 and 6.1.1.4'
Co Co -2.3653 3.6143 'International Tables Vol C Tables 4.2.6.8 and 6.1.1.4'
N N 0.0311 0.0180 'International Tables Vol C Tables 4.2.6.8 and 6.1.1.4'
O O 0.0492 0.0322 'International Tables Vol C Tables 4.2.6.8 and 6.1.1.4'

loop_
_geom_angle_atom_site_label_1
_geom_angle_atom_site_label_2
_geom_angle_atom_site_label_3
_geom_angle
_geom_angle_site_symmetry_1
_geom_angle_site_symmetry_3
_geom_angle_publ_flag
O1 Co1 O2 172.19(11) . . ?
O1 Co1 N5 105.40(12) . . ?
O1 Co1 N1 75.10(11) . . ?
O2 Co1 N1 112.61(12) . . ?
N5 Co1 O2 74.42(11) . . ?
N5 Co1 N1 88.02(12) . . ?
N2 Co1 O1 76.64(11) . . ?
N2 Co1 O2 95.60(12) . . ?
N2 Co1 N5 97.82(12) . . ?
N2 Co1 N1 151.70(13) . . ?
N6 Co1 O1 107.70(13) . . ?
N6 Co1 O2 74.24(12) . . ?
N6 Co1 N5 145.23(14) . . ?
N6 Co1 N1 90.36(13) . . ?
N6 Co1 N2 99.84(13) . . ?
O5 Cl1 O6 110.1(2) . . ?
O3 Cl1 O5 108.9(2) . . ?
O3 Cl1 O4 109.7(2) . . ?
O3 Cl1 O6 109.4(2) . . ?
O4 Cl1 O5 109.5(2) . . ?
O4 Cl1 O6 109.3(2) . . ?
O7 Cl2 O10 109.4(2) . . ?
O7 Cl2 O9 107.0(2) . . ?
O7 Cl2 O8 110.0(2) . . ?
O10 Cl2 O9 109.4(3) . . ?
O8 Cl2 O10 109.6(2) . . ?
O8 Cl2 O9 111.3(3) . . ?
C3 O1 Co1 120.9(2) . . ?
C4 O1 Co1 118.8(2) . . ?
C4 O1 C3 114.4(3) . . ?
C16 O2 Co1 119.2(2) . . ?
C17 O2 Co1 122.4(3) . . ?
C17 O2 C16 117.5(3) . . ?
C15 N5 Co1 117.4(3) . . ?
C14 N5 Co1 124.5(3) . . ?
C14 N5 C15 118.1(3) . . ?
C2 N1 Co1 117.4(2) . . ?
C2 N1 C1 118.1(3) . . ?
C1 N1 Co1 124.5(3) . . ?
N3 N2 Co1 133.4(3) . . ?
N3 N2 C5 110.2(3) . . ?
C5 N2 Co1 115.7(2) . . ?
N3 N4 C6 112.1(3) . . ?
N3 N4 C7 120.2(3) . . ?
C6 N4 C7 127.6(4) . . ?
N7 N6 Co1 130.5(3) . . ?
N7 N6 C18 109.6(3) . . ?
C18 N6 Co1 119.6(3) . . ?
N2 N3 N4 105.3(3) . . ?
N7 N8 C20 119.7(4) . . ?
N7 N8 C19 112.4(4) . . ?
C19 N8 C20 127.8(4) . . ?
N1 C2 C1 120.8(3) . 2_565 ?
N1 C2 C3 118.4(3) . . ?
C1 C2 C3 120.7(3) 2_565 . ?
N8 N7 N6 105.9(3) . . ?
N2 C5 C6 108.1(3) . . ?
N2 C5 C4 119.7(3) . . ?
C6 C5 C4 132.2(4) . . ?
N1 C1 C2 121.0(3) . 2_565 ?
N1 C1 H1 119.5 . . ?
C2 C1 H1 119.5 2_565 . ?
N4 C6 C5 104.2(4) . . ?
N4 C6 H6 127.9 . . ?
C5 C6 H6 127.9 . . ?
N5 C15 C14 120.7(3) . 2_665 ?
N5 C15 C16 118.2(3) . . ?
C14 C15 C16 121.1(4) 2_665 . ?
C28 C13 H13 120.2 . . ?
C8 C13 H13 120.2 . . ?
C8 C13 C28 119.5(4) . . ?
O1 C3 C2 106.6(3) . . ?
O1 C3 H3A 110.4 . . ?
O1 C3 H3B 110.4 . . ?
C2 C3 H3A 110.4 . . ?
C2 C3 H3B 110.4 . . ?
H3A C3 H3B 108.6 . . ?
N5 C14 C15 121.2(4) . 2_665 ?
N5 C14 H14 119.4 . . ?
C15 C14 H14 119.4 2_665 . ?
O1 C4 C5 104.9(3) . . ?
O1 C4 H4A 110.8 . . ?
O1 C4 H4B 110.8 . . ?
C5 C4 H4A 110.8 . . ?
C5 C4 H4B 110.8 . . ?
H4A C4 H4B 108.8 . . ?
C13 C28 H28 119.8 . . ?
C11 C28 C13 120.4(4) . . ?
C11 C28 H28 119.8 . . ?
O2 C16 C15 105.8(3) . . ?
O2 C16 H16A 110.6 . . ?
O2 C16 H16B 110.6 . . ?
C15 C16 H16A 110.6 . . ?
C15 C16 H16B 110.6 . . ?
H16A C16 H16B 108.7 . . ?
C13 C8 C7 122.9(4) . . ?
C13 C8 C9 119.4(4) . . ?
C9 C8 C7 117.6(4) . . ?
N4 C7 C8 112.5(3) . . ?
N4 C7 H7A 109.1 . . ?
N4 C7 H7B 109.1 . . ?
C8 C7 H7A 109.1 . . ?
C8 C7 H7B 109.1 . . ?
H7A C7 H7B 107.8 . . ?
C22 C21 C20 119.7(4) . . ?
C26 C21 C20 120.7(5) . . ?
C26 C21 C22 119.6(4) . . ?
C28 C11 H11 119.7 . . ?
C28 C11 C10 120.6(4) . . ?
C10 C11 H11 119.7 . . ?
C8 C9 H9 119.7 . . ?
C10 C9 C8 120.5(4) . . ?
C10 C9 H9 119.7 . . ?
N8 C20 C21 112.1(4) . . ?
N8 C20 H20A 109.2 . . ?
N8 C20 H20B 109.2 . . ?
C21 C20 H20A 109.2 . . ?
C21 C20 H20B 109.2 . . ?
H20A C20 H20B 107.9 . . ?
N6 C18 C19 107.8(4) . . ?
N6 C18 C17 117.9(4) . . ?
C19 C18 C17 134.2(4) . . ?
C21 C22 H22 119.9 . . ?
C23 C22 C21 120.2(4) . . ?
C23 C22 H22 119.9 . . ?
C11 C10 H10 120.2 . . ?
C9 C10 C11 119.5(4) . . ?
C9 C10 H10 120.2 . . ?
C23 C24 H24 120.2 . . ?
C23 C24 C25 119.7(5) . . ?
C25 C24 H24 120.2 . . ?
C21 C26 H26 119.9 . . ?
C21 C26 C25 120.1(5) . . ?
C25 C26 H26 119.9 . . ?
N8 C19 C18 104.2(4) . . ?
N8 C19 H19 127.9 . . ?
C18 C19 H19 127.9 . . ?
C22 C23 H23 119.9 . . ?
C24 C23 C22 120.1(5) . . ?
C24 C23 H23 119.9 . . ?
C24 C25 C26 120.3(5) . . ?
C24 C25 H25 119.8 . . ?
C26 C25 H25 119.8 . . ?
O2 C17 C18 105.2(4) . . ?
O2 C17 H17A 110.7 . . ?
O2 C17 H17B 110.7 . . ?
C18 C17 H17A 110.7 . . ?
C18 C17 H17B 110.7 . . ?
H17A C17 H17B 108.8 . . ?

loop_
_geom_bond_atom_site_label_1
_geom_bond_atom_site_label_2
_geom_bond_distance
_geom_bond_site_symmetry_2
_geom_bond_publ_flag
Co1 O1 2.090(3) . ?
Co1 O2 2.118(3) . ?
Co1 N5 2.118(3) . ?
Co1 N1 2.135(3) . ?
Co1 N2 2.078(3) . ?
Co1 N6 2.059(3) . ?
Cl1 O5 1.439(3) . ?
Cl1 O3 1.428(3) . ?
Cl1 O4 1.438(3) . ?
Cl1 O6 1.440(3) . ?
Cl2 O7 1.424(4) . ?
Cl2 O10 1.427(4) . ?
Cl2 O9 1.438(4) . ?
Cl2 O8 1.427(4) . ?
O1 C3 1.443(4) . ?
O1 C4 1.443(4) . ?
O2 C16 1.429(5) . ?
O2 C17 1.410(5) . ?
N5 C15 1.342(5) . ?
N5 C14 1.337(5) . ?
N1 C2 1.335(5) . ?
N1 C1 1.340(5) . ?
N2 N3 1.324(4) . ?
N2 C5 1.352(5) . ?
N4 N3 1.340(5) . ?
N4 C6 1.354(5) . ?
N4 C7 1.462(5) . ?
N6 N7 1.325(5) . ?
N6 C18 1.351(5) . ?
N8 N7 1.317(5) . ?
N8 C20 1.476(5) . ?
N8 C19 1.348(6) . ?
C2 C1 1.375(5) 2_565 ?
C2 C3 1.510(5) . ?
C5 C6 1.365(5) . ?
C5 C4 1.497(5) . ?
C1 H1 0.9500 . ?
C6 H6 0.9500 . ?
C15 C14 1.389(6) 2_665 ?
C15 C16 1.508(5) . ?
C13 H13 0.9500 . ?
C13 C28 1.409(6) . ?
C13 C8 1.386(6) . ?
C3 H3A 0.9900 . ?
C3 H3B 0.9900 . ?
C14 H14 0.9500 . ?
C4 H4A 0.9900 . ?
C4 H4B 0.9900 . ?
C28 H28 0.9500 . ?
C28 C11 1.368(6) . ?
C16 H16A 0.9900 . ?
C16 H16B 0.9900 . ?
C8 C7 1.509(6) . ?
C8 C9 1.400(5) . ?
C7 H7A 0.9900 . ?
C7 H7B 0.9900 . ?
C21 C20 1.493(6) . ?
C21 C22 1.392(7) . ?
C21 C26 1.377(6) . ?
C11 H11 0.9500 . ?
C11 C10 1.389(6) . ?
C9 H9 0.9500 . ?
C9 C10 1.388(6) . ?
C20 H20A 0.9900 . ?
C20 H20B 0.9900 . ?
C18 C19 1.365(6) . ?
C18 C17 1.509(6) . ?
C22 H22 0.9500 . ?
C22 C23 1.391(7) . ?
C10 H10 0.9500 . ?
C24 H24 0.9500 . ?
C24 C23 1.377(7) . ?
C24 C25 1.388(8) . ?
C26 H26 0.9500 . ?
C26 C25 1.390(7) . ?
C19 H19 0.9500 . ?
C23 H23 0.9500 . ?
C25 H25 0.9500 . ?
C17 H17A 0.9900 . ?
C17 H17B 0.9900 . ?

loop_
_geom_torsion_atom_site_label_1
_geom_torsion_atom_site_label_2
_geom_torsion_atom_site_label_3
_geom_torsion_atom_site_label_4
_geom_torsion
_geom_torsion_site_symmetry_1
_geom_torsion_site_symmetry_2
_geom_torsion_site_symmetry_3
_geom_torsion_site_symmetry_4
_geom_torsion_publ_flag
Co1 O1 C3 C2 -14.3(4) . . . . ?
Co1 O1 C4 C5 22.2(4) . . . . ?
Co1 O2 C16 C15 24.6(4) . . . . ?
Co1 O2 C17 C18 -8.1(7) . . . . ?
Co1 N5 C15 C14 179.9(3) . . . 2_665 ?
Co1 N5 C15 C16 -0.1(5) . . . . ?
Co1 N5 C14 C15 -179.9(3) . . . 2_665 ?
Co1 N1 C2 C1 179.7(3) . . . 2_565 ?
Co1 N1 C2 C3 -1.0(4) . . . . ?
Co1 N1 C1 C2 -179.7(3) . . . 2_565 ?
Co1 N2 N3 N4 170.1(3) . . . . ?
Co1 N2 C5 C6 -171.9(3) . . . . ?
Co1 N2 C5 C4 8.5(4) . . . . ?
Co1 N6 N7 N8 -176.1(3) . . . . ?
Co1 N6 C18 C19 176.1(3) . . . . ?
Co1 N6 C18 C17 -1.7(6) . . . . ?
N5 C15 C16 O2 -15.2(5) . . . . ?
N1 C2 C3 O1 9.3(4) . . . . ?
N2 C5 C6 N4 -0.2(4) . . . . ?
N2 C5 C4 O1 -19.3(5) . . . . ?
N6 C18 C19 N8 0.3(6) . . . . ?
N6 C18 C17 O2 6.0(7) . . . . ?
N3 N2 C5 C6 0.1(4) . . . . ?
N3 N2 C5 C4 -179.5(3) . . . . ?
N3 N4 C6 C5 0.2(4) . . . . ?
N3 N4 C7 C8 -94.5(5) . . . . ?
C2 N1 C1 C2 -0.3(6) . . . 2_565 ?
N7 N6 C18 C19 0.6(5) . . . . ?
N7 N6 C18 C17 -177.2(5) . . . . ?
N7 N8 C20 C21 106.7(5) . . . . ?
N7 N8 C19 C18 -1.1(6) . . . . ?
C5 N2 N3 N4 0.0(4) . . . . ?
C1 N1 C2 C1 0.3(6) . . . 2_565 ?
C1 N1 C2 C3 179.5(3) . . . . ?
C1 C2 C3 O1 -171.5(3) 2_565 . . . ?
C6 N4 N3 N2 -0.1(4) . . . . ?
C6 N4 C7 C8 85.4(5) . . . . ?
C6 C5 C4 O1 161.2(4) . . . . ?
C15 N5 C14 C15 -0.1(6) . . . 2_665 ?
C13 C28 C11 C10 0.9(7) . . . . ?
C13 C8 C7 N4 26.7(6) . . . . ?
C13 C8 C9 C10 1.5(6) . . . . ?
C3 O1 C4 C5 175.4(3) . . . . ?
C14 N5 C15 C14 0.1(6) . . . 2_665 ?
C14 N5 C15 C16 -179.9(3) . . . . ?
C14 C15 C16 O2 164.8(3) 2_665 . . . ?
C4 O1 C3 C2 -166.9(3) . . . . ?
C4 C5 C6 N4 179.3(4) . . . . ?
C28 C13 C8 C7 175.9(4) . . . . ?
C28 C13 C8 C9 -0.5(6) . . . . ?
C28 C11 C10 C9 0.1(6) . . . . ?
C16 O2 C17 C18 -177.2(4) . . . . ?
C8 C13 C28 C11 -0.7(7) . . . . ?
C8 C9 C10 C11 -1.3(6) . . . . ?
C7 N4 N3 N2 179.8(3) . . . . ?
C7 N4 C6 C5 -179.7(4) . . . . ?
C7 C8 C9 C10 -175.1(4) . . . . ?
C21 C22 C23 C24 -0.7(8) . . . . ?
C21 C26 C25 C24 0.4(7) . . . . ?
C9 C8 C7 N4 -156.8(4) . . . . ?
C20 N8 N7 N6 178.4(4) . . . . ?
C20 N8 C19 C18 -177.7(4) . . . . ?
C20 C21 C22 C23 -179.7(4) . . . . ?
C20 C21 C26 C25 179.8(4) . . . . ?
C18 N6 N7 N8 -1.3(5) . . . . ?
C22 C21 C20 N8 -76.2(5) . . . . ?
C22 C21 C26 C25 0.8(7) . . . . ?
C26 C21 C20 N8 104.8(5) . . . . ?
C26 C21 C22 C23 -0.7(7) . . . . ?
C19 N8 N7 N6 1.5(5) . . . . ?
C19 N8 C20 C21 -77.0(6) . . . . ?
C19 C18 C17 O2 -171.1(6) . . . . ?
C23 C24 C25 C26 -1.7(7) . . . . ?
C25 C24 C23 C22 1.9(8) . . . . ?
C17 O2 C16 C15 -166.0(5) . . . . ?
C17 C18 C19 N8 177.6(6) . . . . ?

loop_
_smtbx_masks_void_nr
_smtbx_masks_void_average_x
_smtbx_masks_void_average_y
_smtbx_masks_void_average_z
_smtbx_masks_void_volume
_smtbx_masks_void_count_electrons
_smtbx_masks_void_content
1 0.500 -0.155 0.500 143.6 32.3 '2 MeOH'
